data_7023272
loop_
_publ_author_name
'Hausmann, David'
'Feldmann, Claus'

_publ_section_title
;
 The chain-like polynuclear coordination compounds (ZnBr2)n(18-crown-6)2
 (n = 4, 6, 8, 10) and [Zn5Br9][N(Tf2)].
;
_journal_issue 37
_journal_name_full 'Dalton transactions (Cambridge, England : 2003)'
_journal_page_first 13487
_journal_page_last 13494
_journal_paper_doi 10.1039/c3dt51130h
_journal_volume 42
_journal_year 2013
_chemical_formula_sum 'C24 H48 Br8 O12 Zn4'
_chemical_formula_weight 1429.38
_chemical_name_systematic
; 
 ? 
;
_space_group_IT_number 2
_symmetry_cell_setting triclinic
_symmetry_space_group_name_Hall '-P 1'
_symmetry_space_group_name_H-M 'P -1'
_atom_sites_solution_hydrogens geom
_atom_sites_solution_primary direct
_atom_sites_solution_secondary difmap
_audit_creation_method SHELXL-97
_cell_angle_alpha 112.82(3)
_cell_angle_beta 91.85(3)
_cell_angle_gamma 101.76(3)
_cell_formula_units_Z 2
_cell_length_a 10.559(2)
_cell_length_b 14.678(3)
_cell_length_c 15.214(3)
_cell_measurement_temperature 200(2)
_cell_volume 2111.5(9)
_computing_cell_refinement 'CELL, SELECT (STOE)'
_computing_data_collection 'EXPOSE (STOE)'
_computing_data_reduction 'INTEGRATE (STOE)'
_computing_molecular_graphics 'DIAMOND, Crystal Impact'
_computing_publication_material 'SHELXL-97 (Sheldrick, 1997)'
_computing_structure_refinement 'SHELXL-97 (Sheldrick, 1997)'
_computing_structure_solution 'SHELXS-97 (Sheldrick, 1990)'
_diffrn_ambient_temperature 200(2)
_diffrn_measured_fraction_theta_full 0.943
_diffrn_measured_fraction_theta_max 0.937
_diffrn_radiation_monochromator graphite
_diffrn_radiation_source 'fine-focus sealed tube'
_diffrn_radiation_type MoK\a
_diffrn_radiation_wavelength 0.71073
_diffrn_reflns_av_R_equivalents 0.0911
_diffrn_reflns_av_sigmaI/netI 0.0935
_diffrn_reflns_limit_h_max 13
_diffrn_reflns_limit_h_min -13
_diffrn_reflns_limit_k_max 18
_diffrn_reflns_limit_k_min -18
_diffrn_reflns_limit_l_max 19
_diffrn_reflns_limit_l_min -16
_diffrn_reflns_number 15942
_diffrn_reflns_theta_full 25.00
_diffrn_reflns_theta_max 26.37
_diffrn_reflns_theta_min 1.55
_exptl_absorpt_coefficient_mu 9.863
_exptl_absorpt_correction_T_max 0.2840
_exptl_absorpt_correction_T_min 0.0929
_exptl_absorpt_correction_type numerical
_exptl_absorpt_process_details
'(X-RED, Data Reduction Program, Version 1.14, Stoe & Cie GmbH, Darmstadt 1999.; X-SHAPE, Crystal Optimisation for Numerical Absorption Correction, Version 1.06, Stoe & Cie GmbH, Darmstadt 1999.)'
_exptl_crystal_colour colourless
_exptl_crystal_density_diffrn 2.248
_exptl_crystal_density_method 'not measured'
_exptl_crystal_F_000 1376
_exptl_crystal_size_max 0.32
_exptl_crystal_size_mid 0.17
_exptl_crystal_size_min 0.10
_refine_diff_density_max 1.261
_refine_diff_density_min -1.105
_refine_diff_density_rms 0.157
_refine_ls_extinction_coef 0.00062(14)
_refine_ls_extinction_expression Fc^*^=kFc[1+0.001xFc^2^\l^3^/sin(2\q)]^-1/4^
_refine_ls_extinction_method SHELXL
_refine_ls_goodness_of_fit_ref 0.959
_refine_ls_hydrogen_treatment constr
_refine_ls_matrix_type full
_refine_ls_number_parameters 434
_refine_ls_number_reflns 8087
_refine_ls_number_restraints 0
_refine_ls_restrained_S_all 0.959
_refine_ls_R_factor_all 0.0592
_refine_ls_R_factor_gt 0.0451
_refine_ls_shift/su_max 0.001
_refine_ls_shift/su_mean 0.000
_refine_ls_structure_factor_coef Fsqd
_refine_ls_weighting_details 'calc w=1/[\s^2^(Fo^2^)+(0.0542P)^2^+0.0000P] where P=(Fo^2^+2Fc^2^)/3'
_refine_ls_weighting_scheme calc
_refine_ls_wR_factor_gt 0.1076
_refine_ls_wR_factor_ref 0.1141
_reflns_number_gt 6224
_reflns_number_total 8087
_reflns_threshold_expression >2sigma(I)
_cod_data_source_file c3dt51130h.txt
_cod_data_source_block Compound-1_Zn4Br8(18c6)2
_cod_original_cell_volume 2111.7(7)
_cod_original_sg_symbol_H-M P-1
_cod_database_code 7023272

loop_
_symmetry_equiv_pos_as_xyz
'x, y, z'
'-x, -y, -z'

loop_
_atom_site_label
_atom_site_type_symbol
_atom_site_fract_x
_atom_site_fract_y
_atom_site_fract_z
_atom_site_U_iso_or_equiv
_atom_site_adp_type
_atom_site_occupancy
_atom_site_symmetry_multiplicity
_atom_site_calc_flag
_atom_site_refinement_flags
Br1 Br -0.21748(6) 0.24214(5) -0.40469(6) 0.0516(2) Uani 1 1 d .
Br2 Br -0.34233(5) 0.49804(5) -0.29367(5) 0.03856(16) Uani 1 1 d .
Br3 Br -0.05412(6) 0.45992(5) -0.15314(5) 0.04396(17) Uani 1 1 d .
Br4 Br 0.00959(5) 0.51271(5) -0.36937(5) 0.03800(16) Uani 1 1 d .
Br5 Br 0.14165(5) 0.73736(5) -0.11292(5) 0.04250(17) Uani 1 1 d .
Br6 Br 0.30820(7) 0.50197(7) -0.21937(7) 0.0753(3) Uani 1 1 d .
Br7 Br 0.76345(5) 0.96371(5) 0.11379(4) 0.03505(15) Uani 1 1 d .
Br8 Br 0.65756(7) 0.94528(5) 0.59167(5) 0.04522(18) Uani 1 1 d .
Zn1 Zn -0.16858(6) 0.41780(5) -0.31498(5) 0.03552(18) Uani 1 1 d .
Zn2 Zn 0.12014(6) 0.56246(6) -0.20511(6) 0.03837(18) Uani 1 1 d .
Zn3 Zn 0.70616(6) 0.83176(5) 0.16913(5) 0.03197(16) Uani 1 1 d .
Zn4 Zn 0.68888(6) 0.84715(5) 0.67654(5) 0.03158(16) Uani 1 1 d .
O1 O 0.4768(4) 0.7710(3) 0.0892(3) 0.0425(11) Uani 1 1 d .
O2 O 0.6898(4) 0.7142(3) 0.0174(3) 0.0400(10) Uani 1 1 d .
O3 O 0.8750(4) 0.7592(4) 0.1526(3) 0.0395(10) Uani 1 1 d .
O4 O 0.8480(4) 0.9116(4) 0.3023(3) 0.0419(10) Uani 1 1 d .
O5 O 0.6022(4) 0.9217(3) 0.2882(3) 0.0366(10) Uani 1 1 d .
O6 O 0.6065(4) 0.7237(3) 0.2160(3) 0.0387(10) Uani 1 1 d .
O7 O 0.7975(4) 0.9914(3) 0.8115(3) 0.0379(10) Uani 1 1 d .
O8 O 0.5480(4) 0.9030(3) 0.7826(3) 0.0390(10) Uani 1 1 d .
O9 O 0.5049(4) 0.7246(3) 0.6424(3) 0.0399(10) Uani 1 1 d .
O10 O 0.6946(4) 0.7108(3) 0.5365(3) 0.0408(10) Uani 1 1 d .
O11 O 0.9153(4) 0.8419(3) 0.6386(3) 0.0421(10) Uani 1 1 d .
O12 O 0.7702(3) 0.7909(3) 0.7640(3) 0.0350(9) Uani 1 1 d .
C1 C 0.4861(6) 0.7460(5) -0.0107(5) 0.0403(14) Uani 1 1 d .
H1A H 0.5212 0.8090 -0.0202 0.048 Uiso 1 1 calc R
H1B H 0.3980 0.7148 -0.0472 0.048 Uiso 1 1 calc R
C2 C 0.5731(6) 0.6733(5) -0.0492(5) 0.0444(15) Uani 1 1 d .
H2A H 0.5301 0.6048 -0.0538 0.053 Uiso 1 1 calc R
H2B H 0.5932 0.6680 -0.1139 0.053 Uiso 1 1 calc R
C3 C 0.7807(7) 0.6522(6) -0.0051(6) 0.059(2) Uani 1 1 d .
H3A H 0.7946 0.6314 -0.0735 0.071 Uiso 1 1 calc R
H3B H 0.7486 0.5903 0.0068 0.071 Uiso 1 1 calc R
C4 C 0.9028(7) 0.7135(7) 0.0573(5) 0.056(2) Uani 1 1 d .
H4A H 0.9640 0.6697 0.0541 0.068 Uiso 1 1 calc R
H4B H 0.9443 0.7666 0.0355 0.068 Uiso 1 1 calc R
C5 C 0.9879(6) 0.8154(6) 0.2188(5) 0.0502(17) Uani 1 1 d .
H5A H 1.0386 0.8670 0.1985 0.060 Uiso 1 1 calc R
H5B H 1.0436 0.7695 0.2210 0.060 Uiso 1 1 calc R
C6 C 0.9490(6) 0.8656(7) 0.3140(6) 0.0548(19) Uani 1 1 d .
H6A H 0.9177 0.8153 0.3416 0.066 Uiso 1 1 calc R
H6B H 1.0239 0.9177 0.3580 0.066 Uiso 1 1 calc R
C7 C 0.8091(6) 0.9779(5) 0.3874(5) 0.0478(17) Uani 1 1 d .
H7A H 0.8810 1.0384 0.4222 0.057 Uiso 1 1 calc R
H7B H 0.7847 0.9427 0.4304 0.057 Uiso 1 1 calc R
C8 C 0.6950(7) 1.0083(5) 0.3566(5) 0.0448(16) Uani 1 1 d .
H8A H 0.6525 1.0423 0.4135 0.054 Uiso 1 1 calc R
H8B H 0.7251 1.0575 0.3276 0.054 Uiso 1 1 calc R
C9 C 0.5242(6) 0.8594(5) 0.3285(5) 0.0442(16) Uani 1 1 d .
H9A H 0.4326 0.8391 0.2985 0.053 Uiso 1 1 calc R
H9B H 0.5262 0.8986 0.3983 0.053 Uiso 1 1 calc R
C10 C 0.5745(6) 0.7659(5) 0.3119(5) 0.0440(16) Uani 1 1 d .
H10A H 0.6529 0.7839 0.3581 0.053 Uiso 1 1 calc R
H10B H 0.5073 0.7148 0.3227 0.053 Uiso 1 1 calc R
C11 C 0.5052(7) 0.6447(5) 0.1472(6) 0.0509(18) Uani 1 1 d .
H11A H 0.4588 0.6012 0.1776 0.061 Uiso 1 1 calc R
H11B H 0.5445 0.6016 0.0928 0.061 Uiso 1 1 calc R
C12 C 0.4092(6) 0.6887(6) 0.1099(6) 0.0523(18) Uani 1 1 d .
H12A H 0.3557 0.6354 0.0509 0.063 Uiso 1 1 calc R
H12B H 0.3502 0.7130 0.1586 0.063 Uiso 1 1 calc R
C13 C 0.7070(6) 1.0534(5) 0.8512(5) 0.0446(16) Uani 1 1 d .
H13A H 0.6837 1.0832 0.8064 0.053 Uiso 1 1 calc R
H13B H 0.7485 1.1098 0.9128 0.053 Uiso 1 1 calc R
C14 C 0.5858(6) 0.9916(5) 0.8677(5) 0.0458(16) Uani 1 1 d .
H14A H 0.6037 0.9743 0.9229 0.055 Uiso 1 1 calc R
H14B H 0.5164 1.0297 0.8810 0.055 Uiso 1 1 calc R
C15 C 0.4387(6) 0.8296(5) 0.7850(5) 0.0469(17) Uani 1 1 d .
H15A H 0.3687 0.8628 0.8140 0.056 Uiso 1 1 calc R
H15B H 0.4639 0.7934 0.8232 0.056 Uiso 1 1 calc R
C16 C 0.3932(5) 0.7570(5) 0.6827(5) 0.0487(18) Uani 1 1 d .
H16A H 0.3254 0.6980 0.6798 0.058 Uiso 1 1 calc R
H16B H 0.3561 0.7910 0.6467 0.058 Uiso 1 1 calc R
C17 C 0.4730(6) 0.6578(5) 0.5427(5) 0.0465(16) Uani 1 1 d .
H17A H 0.4478 0.6943 0.5047 0.056 Uiso 1 1 calc R
H17B H 0.4000 0.5994 0.5336 0.056 Uiso 1 1 calc R
C18 C 0.5937(6) 0.6227(5) 0.5129(5) 0.0468(16) Uani 1 1 d .
H18A H 0.6144 0.5815 0.5472 0.056 Uiso 1 1 calc R
H18B H 0.5821 0.5807 0.4429 0.056 Uiso 1 1 calc R
C19 C 0.8122(6) 0.6924(5) 0.4992(5) 0.0495(18) Uani 1 1 d .
H19A H 0.7987 0.6633 0.4281 0.059 Uiso 1 1 calc R
H19B H 0.8430 0.6437 0.5201 0.059 Uiso 1 1 calc R
C20 C 0.9088(7) 0.7909(6) 0.5364(5) 0.0515(18) Uani 1 1 d .
H20A H 0.9956 0.7794 0.5194 0.062 Uiso 1 1 calc R
H20B H 0.8848 0.8344 0.5058 0.062 Uiso 1 1 calc R
C21 C 0.9702(5) 0.7949(5) 0.6911(5) 0.0418(15) Uani 1 1 d .
H21A H 1.0285 0.8477 0.7481 0.050 Uiso 1 1 calc R
H21B H 1.0230 0.7503 0.6504 0.050 Uiso 1 1 calc R
C22 C 0.8666(5) 0.7340(5) 0.7225(5) 0.0404(15) Uani 1 1 d .
H22A H 0.8234 0.6708 0.6668 0.048 Uiso 1 1 calc R
H22B H 0.9059 0.7147 0.7707 0.048 Uiso 1 1 calc R
C23 C 0.8003(6) 0.8565(5) 0.8636(5) 0.0453(16) Uani 1 1 d .
H23A H 0.8600 0.8310 0.8949 0.054 Uiso 1 1 calc R
H23B H 0.7192 0.8560 0.8945 0.054 Uiso 1 1 calc R
C24 C 0.8629(6) 0.9632(5) 0.8775(5) 0.0444(15) Uani 1 1 d .
H24A H 0.8589 1.0104 0.9442 0.053 Uiso 1 1 calc R
H24B H 0.9557 0.9685 0.8672 0.053 Uiso 1 1 calc R

loop_
_atom_site_aniso_label
_atom_site_aniso_U_11
_atom_site_aniso_U_22
_atom_site_aniso_U_33
_atom_site_aniso_U_23
_atom_site_aniso_U_13
_atom_site_aniso_U_12
Br1 0.0443(3) 0.0347(4) 0.0611(5) 0.0046(3) 0.0092(3) 0.0069(2)
Br2 0.0312(3) 0.0414(4) 0.0419(4) 0.0141(3) 0.0072(3) 0.0111(2)
Br3 0.0521(3) 0.0450(4) 0.0367(4) 0.0193(3) 0.0022(3) 0.0102(3)
Br4 0.0358(3) 0.0452(4) 0.0328(4) 0.0152(3) 0.0084(3) 0.0094(2)
Br5 0.0378(3) 0.0373(3) 0.0439(4) 0.0073(3) 0.0019(3) 0.0094(2)
Br6 0.0434(3) 0.0709(6) 0.0788(7) -0.0124(5) -0.0149(4) 0.0326(3)
Br7 0.0342(3) 0.0393(3) 0.0327(4) 0.0174(3) 0.0054(3) 0.0047(2)
Br8 0.0625(4) 0.0504(4) 0.0374(4) 0.0252(3) 0.0165(3) 0.0278(3)
Zn1 0.0309(3) 0.0352(4) 0.0368(4) 0.0104(3) 0.0053(3) 0.0077(3)
Zn2 0.0304(3) 0.0388(4) 0.0398(5) 0.0081(4) 0.0004(3) 0.0111(3)
Zn3 0.0333(3) 0.0334(4) 0.0297(4) 0.0128(3) 0.0078(3) 0.0081(2)
Zn4 0.0341(3) 0.0333(4) 0.0286(4) 0.0131(3) 0.0037(3) 0.0094(3)
O1 0.041(2) 0.046(3) 0.036(3) 0.012(2) 0.007(2) 0.0107(19)
O2 0.0337(18) 0.042(3) 0.037(3) 0.006(2) -0.003(2) 0.0136(17)
O3 0.0329(18) 0.055(3) 0.038(3) 0.021(2) 0.008(2) 0.0203(18)
O4 0.041(2) 0.050(3) 0.030(3) 0.010(2) 0.004(2) 0.0122(19)
O5 0.043(2) 0.036(2) 0.029(2) 0.009(2) 0.009(2) 0.0099(17)
O6 0.043(2) 0.036(2) 0.043(3) 0.021(2) 0.015(2) 0.0124(17)
O7 0.0377(19) 0.037(2) 0.032(3) 0.007(2) 0.007(2) 0.0071(17)
O8 0.0331(18) 0.041(3) 0.036(3) 0.011(2) 0.009(2) 0.0044(17)
O9 0.0369(19) 0.036(2) 0.045(3) 0.015(2) 0.003(2) 0.0091(17)
O10 0.0364(19) 0.032(2) 0.041(3) 0.000(2) 0.000(2) 0.0101(16)
O11 0.046(2) 0.038(3) 0.042(3) 0.013(2) 0.010(2) 0.0125(18)
O12 0.0298(17) 0.040(2) 0.035(3) 0.014(2) -0.0019(18) 0.0113(16)
C1 0.038(3) 0.043(4) 0.033(4) 0.010(3) -0.007(3) 0.009(3)
C2 0.051(3) 0.040(4) 0.026(4) -0.002(3) -0.008(3) 0.009(3)
C3 0.072(4) 0.058(5) 0.044(5) 0.004(4) 0.007(4) 0.043(4)
C4 0.052(4) 0.082(6) 0.039(4) 0.016(4) 0.011(4) 0.041(4)
C5 0.040(3) 0.061(5) 0.048(5) 0.019(4) -0.001(3) 0.018(3)
C6 0.041(3) 0.079(6) 0.048(5) 0.028(4) -0.001(3) 0.019(3)
C7 0.049(3) 0.047(4) 0.028(4) 0.001(3) 0.009(3) -0.002(3)
C8 0.063(4) 0.037(4) 0.032(4) 0.009(3) 0.018(3) 0.013(3)
C9 0.039(3) 0.051(4) 0.034(4) 0.010(3) 0.013(3) 0.005(3)
C10 0.046(3) 0.054(4) 0.038(4) 0.023(4) 0.009(3) 0.011(3)
C11 0.065(4) 0.036(4) 0.047(5) 0.016(4) 0.009(4) 0.005(3)
C12 0.048(3) 0.047(4) 0.042(5) 0.008(4) 0.000(3) -0.010(3)
C13 0.049(3) 0.029(3) 0.044(4) 0.001(3) 0.005(3) 0.010(3)
C14 0.046(3) 0.046(4) 0.035(4) 0.003(3) 0.010(3) 0.016(3)
C15 0.041(3) 0.049(4) 0.045(4) 0.014(3) 0.018(3) 0.004(3)
C16 0.031(3) 0.050(4) 0.056(5) 0.014(4) 0.012(3) 0.005(3)
C17 0.041(3) 0.034(4) 0.044(4) -0.004(3) -0.005(3) 0.006(2)
C18 0.043(3) 0.036(4) 0.044(5) 0.000(3) -0.011(3) 0.007(3)
C19 0.053(3) 0.049(4) 0.037(4) 0.000(3) 0.015(3) 0.024(3)
C20 0.057(4) 0.062(5) 0.038(4) 0.018(4) 0.022(4) 0.022(3)
C21 0.034(3) 0.040(4) 0.042(4) 0.006(3) 0.000(3) 0.010(2)
C22 0.037(3) 0.044(4) 0.043(4) 0.016(3) -0.001(3) 0.018(3)
C23 0.049(3) 0.053(4) 0.031(4) 0.016(3) -0.001(3) 0.011(3)
C24 0.036(3) 0.052(4) 0.031(4) 0.005(3) -0.008(3) 0.007(3)

loop_
_atom_type_symbol
_atom_type_description
_atom_type_scat_dispersion_real
_atom_type_scat_dispersion_imag
_atom_type_scat_source
C C 0.0033 0.0016 'International Tables Vol C Tables 4.2.6.8 and 6.1.1.4'
H H 0.0000 0.0000 'International Tables Vol C Tables 4.2.6.8 and 6.1.1.4'
O O 0.0106 0.0060 'International Tables Vol C Tables 4.2.6.8 and 6.1.1.4'
Zn Zn 0.2839 1.4301 'International Tables Vol C Tables 4.2.6.8 and 6.1.1.4'
Br Br -0.2901 2.4595 'International Tables Vol C Tables 4.2.6.8 and 6.1.1.4'

loop_
_geom_angle_atom_site_label_1
_geom_angle_atom_site_label_2
_geom_angle_atom_site_label_3
_geom_angle
Zn2 Br3 Zn1 82.97(4)
Zn1 Br4 Zn2 83.43(4)
Br1 Zn1 Br2 117.19(5)
Br1 Zn1 Br4 113.72(4)
Br2 Zn1 Br4 108.94(4)
Br1 Zn1 Br3 110.01(5)
Br2 Zn1 Br3 108.14(4)
Br4 Zn1 Br3 96.82(4)
Br6 Zn2 Br5 117.45(5)
Br6 Zn2 Br3 111.73(5)
Br5 Zn2 Br3 110.31(4)
Br6 Zn2 Br4 108.32(5)
Br5 Zn2 Br4 110.39(5)
Br3 Zn2 Br4 96.64(4)
O6 Zn3 O4 93.69(17)
O6 Zn3 O3 89.12(15)
O4 Zn3 O3 70.50(17)
O6 Zn3 O5 76.31(15)
O4 Zn3 O5 71.97(15)
O3 Zn3 O5 138.55(16)
O6 Zn3 O2 92.06(17)
O4 Zn3 O2 140.13(15)
O3 Zn3 O2 70.19(16)
O5 Zn3 O2 147.26(15)
O6 Zn3 Br7 164.66(11)
O4 Zn3 Br7 94.35(12)
O3 Zn3 Br7 105.89(11)
O5 Zn3 Br7 93.82(11)
O2 Zn3 Br7 90.12(12)
O12 Zn4 O9 90.31(16)
O12 Zn4 O8 91.09(16)
O9 Zn4 O8 70.19(15)
O12 Zn4 O10 94.41(17)
O9 Zn4 O10 69.71(15)
O8 Zn4 O10 139.52(15)
O12 Zn4 Br8 162.80(11)
O9 Zn4 Br8 106.89(12)
O8 Zn4 Br8 94.94(12)
O10 Zn4 Br8 91.44(12)
O12 Zn4 O7 75.02(16)
O9 Zn4 O7 136.62(15)
O8 Zn4 O7 69.55(14)
O10 Zn4 O7 150.18(13)
Br8 Zn4 O7 92.01(11)
O12 Zn4 O11 72.60(14)
O9 Zn4 O11 132.40(15)
O8 Zn4 O11 150.48(16)
O10 Zn4 O11 67.87(15)
Br8 Zn4 O11 94.81(11)
O7 Zn4 O11 82.32(15)
C12 O1 C1 114.3(5)
C3 O2 C2 113.9(5)
C3 O2 Zn3 118.5(4)
C2 O2 Zn3 124.3(3)
C4 O3 C5 113.0(5)
C4 O3 Zn3 115.0(4)
C5 O3 Zn3 116.4(4)
C6 O4 C7 116.7(6)
C6 O4 Zn3 118.2(4)
C7 O4 Zn3 119.6(4)
C9 O5 C8 114.7(5)
C9 O5 Zn3 112.2(4)
C8 O5 Zn3 109.2(3)
C10 O6 C11 115.4(5)
C10 O6 Zn3 114.1(4)
C11 O6 Zn3 115.4(4)
C24 O7 C13 115.3(5)
C24 O7 Zn4 110.9(4)
C13 O7 Zn4 108.8(4)
C14 O8 C15 115.2(4)
C14 O8 Zn4 122.4(3)
C15 O8 Zn4 117.5(4)
C16 O9 C17 111.1(5)
C16 O9 Zn4 116.1(4)
C17 O9 Zn4 114.5(3)
C18 O10 C19 114.5(5)
C18 O10 Zn4 116.5(4)
C19 O10 Zn4 122.6(4)
C21 O11 C20 114.4(5)
C21 O11 Zn4 108.9(3)
C20 O11 Zn4 107.3(4)
C23 O12 C22 115.7(5)
C23 O12 Zn4 116.4(4)
C22 O12 Zn4 114.5(3)
O1 C1 C2 111.7(5)
O2 C2 C1 106.2(5)
O2 C3 C4 106.7(6)
O3 C4 C3 109.0(5)
O3 C5 C6 109.0(5)
O4 C6 C5 107.2(6)
O4 C7 C8 106.4(6)
O5 C8 C7 111.1(5)
O5 C9 C10 110.3(4)
O6 C10 C9 110.4(5)
O6 C11 C12 111.2(6)
O1 C12 C11 110.1(5)
O7 C13 C14 110.8(5)
O8 C14 C13 105.7(5)
O8 C15 C16 106.3(5)
O9 C16 C15 106.6(5)
O9 C17 C18 105.3(5)
O10 C18 C17 106.7(5)
O10 C19 C20 107.2(5)
O11 C20 C19 111.3(5)
O11 C21 C22 110.6(5)
O12 C22 C21 111.0(5)
O12 C23 C24 111.2(5)
O7 C24 C23 110.3(5)

loop_
_geom_bond_atom_site_label_1
_geom_bond_atom_site_label_2
_geom_bond_distance
Br1 Zn1 2.3366(13)
Br2 Zn1 2.3411(10)
Br3 Zn2 2.4828(12)
Br3 Zn1 2.4958(13)
Br4 Zn1 2.4680(11)
Br4 Zn2 2.4882(13)
Br5 Zn2 2.3576(13)
Br6 Zn2 2.3184(10)
Br7 Zn3 2.3761(10)
Br8 Zn4 2.3367(10)
Zn3 O6 2.092(4)
Zn3 O4 2.229(5)
Zn3 O3 2.229(4)
Zn3 O5 2.257(4)
Zn3 O2 2.259(5)
Zn4 O12 2.064(4)
Zn4 O9 2.251(4)
Zn4 O8 2.261(4)
Zn4 O10 2.302(4)
Zn4 O7 2.346(5)
Zn4 O11 2.487(4)
O1 C12 1.423(8)
O1 C1 1.430(8)
O2 C3 1.415(7)
O2 C2 1.432(8)
O3 C4 1.411(8)
O3 C5 1.412(8)
O4 C6 1.414(8)
O4 C7 1.418(7)
O5 C9 1.432(7)
O5 C8 1.435(8)
O6 C10 1.429(7)
O6 C11 1.437(9)
O7 C24 1.432(8)
O7 C13 1.439(7)
O8 C14 1.406(8)
O8 C15 1.420(7)
O9 C16 1.428(7)
O9 C17 1.434(8)
O10 C18 1.411(7)
O10 C19 1.415(6)
O11 C21 1.418(8)
O11 C20 1.433(8)
O12 C23 1.427(8)
O12 C22 1.452(6)
C1 C2 1.508(8)
C3 C4 1.470(12)
C5 C6 1.465(10)
C7 C8 1.489(10)
C9 C10 1.505(9)
C11 C12 1.510(11)
C13 C14 1.499(8)
C15 C16 1.499(10)
C17 C18 1.490(8)
C19 C20 1.475(10)
C21 C22 1.480(8)
C23 C24 1.500(9)
